data_4317170
loop_
_publ_author_name
'Yauhen Y. Karabach'
'M. F\'atima C. Guedes da Silva'
'Maximilian N. Kopylovich'
'Beatriz Gil-Hern\'andez'
'Joaquin Sanchiz'
'Alexander M. Kirillov'
'Armando J. L. Pombeiro'

_publ_section_title
;
 Self-Assembled 3D Heterometallic CuII/FeII Coordination Polymers with
 Octahedral Net Skeletons: Structural Features, Molecular Magnetism,
 Thermal and Oxidation Catalytic Properties
;
_journal_name_full 'Inorganic Chemistry'
_journal_page_first 11096
_journal_page_last 11105
_journal_paper_doi 10.1021/ic101668f
_journal_volume 49
_journal_year 2010
_chemical_formula_moiety 'C42 H84 Cu6 Fe N12 O18'
_chemical_formula_sum 'C42 H84 Cu6 Fe N12 O18'
_chemical_formula_weight 1482.30
_chemical_name_systematic
;
 ?
;
_space_group_IT_number 148
_symmetry_cell_setting trigonal
_symmetry_space_group_name_Hall '-R 3'
_symmetry_space_group_name_H-M 'R -3 :H'
_atom_sites_solution_hydrogens geom
_atom_sites_solution_primary direct
_atom_sites_solution_secondary difmap
_audit_creation_method SHELXL-97
_cell_angle_alpha 90.00
_cell_angle_beta 90.00
_cell_angle_gamma 120.00
_cell_formula_units_Z 3
_cell_length_a 18.542(3)
_cell_length_b 18.542
_cell_length_c 19.724(4)
_cell_measurement_reflns_used 9442
_cell_measurement_temperature 150(2)
_cell_measurement_theta_max 29.66
_cell_measurement_theta_min 2.42
_cell_volume 5872.7(15)
_computing_cell_refinement 'Bruker SMART'
_computing_data_collection 'Bruker SMART'
_computing_data_reduction 'Bruker SAINT'
_computing_structure_refinement 'SHELXL-97 (Sheldrick, 1997)'
_diffrn_ambient_temperature 150(2)
_diffrn_measured_fraction_theta_full 0.997
_diffrn_measured_fraction_theta_max 0.997
_diffrn_measurement_device_type 'CCD area detector'
_diffrn_measurement_method 'phi and omega scans'
_diffrn_radiation_monochromator graphite
_diffrn_radiation_source 'fine-focus sealed tube'
_diffrn_radiation_type MoK\a
_diffrn_radiation_wavelength 0.71073
_diffrn_reflns_av_R_equivalents 0.0440
_diffrn_reflns_av_sigmaI/netI 0.0142
_diffrn_reflns_limit_h_max 22
_diffrn_reflns_limit_h_min -22
_diffrn_reflns_limit_k_max 22
_diffrn_reflns_limit_k_min -22
_diffrn_reflns_limit_l_max 23
_diffrn_reflns_limit_l_min -23
_diffrn_reflns_number 48172
_diffrn_reflns_theta_full 25.34
_diffrn_reflns_theta_max 25.34
_diffrn_reflns_theta_min 2.74
_exptl_absorpt_coefficient_mu 1.835
_exptl_absorpt_correction_T_max 0.6653
_exptl_absorpt_correction_T_min 0.5652
_exptl_absorpt_correction_type multi-scan
_exptl_absorpt_process_details sadabs
_exptl_crystal_colour red
_exptl_crystal_density_diffrn 1.257
_exptl_crystal_density_method 'not measured'
_exptl_crystal_description prism
_exptl_crystal_F_000 2292
_exptl_crystal_size_max 0.32
_exptl_crystal_size_mid 0.28
_exptl_crystal_size_min 0.22
_platon_squeeze_details
;
;
_refine_diff_density_max 0.513
_refine_diff_density_min -0.600
_refine_diff_density_rms 0.088
_refine_ls_extinction_method none
_refine_ls_goodness_of_fit_ref 1.156
_refine_ls_hydrogen_treatment constr
_refine_ls_matrix_type full
_refine_ls_number_parameters 121
_refine_ls_number_reflns 2388
_refine_ls_number_restraints 6
_refine_ls_restrained_S_all 1.160
_refine_ls_R_factor_all 0.0422
_refine_ls_R_factor_gt 0.0396
_refine_ls_shift/su_max 0.002
_refine_ls_shift/su_mean 0.000
_refine_ls_structure_factor_coef Fsqd
_refine_ls_weighting_details 'calc w=1/[\s^2^(Fo^2^)+(0.0296P)^2^+54.9770P] where P=(Fo^2^+2Fc^2^)/3'
_refine_ls_weighting_scheme calc
_refine_ls_wR_factor_gt 0.0965
_refine_ls_wR_factor_ref 0.0978
_reflns_number_gt 2267
_reflns_number_total 2388
_reflns_threshold_expression >2sigma(I)
_cod_data_source_file ic101668f_si_002_1.cif
_cod_data_source_block Compound1
_cod_original_cell_volume 5872.7(14)
_cod_original_sg_symbol_H-M 'R -3'
_cod_database_code 4317170

loop_
_symmetry_equiv_pos_as_xyz
'x, y, z'
'-y, x-y, z'
'-x+y, -x, z'
'x+2/3, y+1/3, z+1/3'
'-y+2/3, x-y+1/3, z+1/3'
'-x+y+2/3, -x+1/3, z+1/3'
'x+1/3, y+2/3, z+2/3'
'-y+1/3, x-y+2/3, z+2/3'
'-x+y+1/3, -x+2/3, z+2/3'
'-x, -y, -z'
'y, -x+y, -z'
'x-y, x, -z'
'-x+2/3, -y+1/3, -z+1/3'
'y+2/3, -x+y+1/3, -z+1/3'
'x-y+2/3, x+1/3, -z+1/3'
'-x+1/3, -y+2/3, -z+2/3'
'y+1/3, -x+y+2/3, -z+2/3'
'x-y+1/3, x+2/3, -z+2/3'

loop_
_atom_site_label
_atom_site_type_symbol
_atom_site_fract_x
_atom_site_fract_y
_atom_site_fract_z
_atom_site_U_iso_or_equiv
_atom_site_adp_type
_atom_site_occupancy
_atom_site_symmetry_multiplicity
_atom_site_calc_flag
_atom_site_refinement_flags
_atom_site_disorder_assembly
_atom_site_disorder_group
C1 C 0.62540(19) 0.23604(19) 0.38885(15) 0.0130(6) Uani 1 1 d . . .
C2 C 0.4650(3) 0.1953(3) 0.5298(2) 0.0446(12) Uani 1 1 d U . .
H2A H 0.4203 0.2067 0.5435 0.053 Uiso 1 1 calc R . .
H2B H 0.5070 0.2442 0.5041 0.053 Uiso 1 1 calc R . .
C3 C 0.5050(4) 0.1849(3) 0.5922(2) 0.0551(15) Uani 1 1 d . . .
H3A H 0.5264 0.2353 0.6209 0.066 Uiso 1 1 calc R . .
H3B H 0.4632 0.1368 0.6189 0.066 Uiso 1 1 calc R . .
C4 C 0.3527(3) 0.0508(3) 0.5169(2) 0.0392(11) Uani 1 1 d . . .
H4A H 0.3508 0.0625 0.5656 0.047 Uiso 1 1 calc R . .
H4B H 0.3023 0.0456 0.4950 0.047 Uiso 1 1 calc R . .
C5 C 0.6467(2) 0.0298(2) 0.4909(2) 0.0288(8) Uani 1 1 d . . .
H5A H 0.6611 0.0506 0.5380 0.035 Uiso 1 1 calc R . .
H5B H 0.6878 0.0726 0.4598 0.035 Uiso 1 1 calc R . .
C6 C 0.4088(3) 0.1460(3) 0.4190(2) 0.0360(10) Uani 1 1 d . . .
H6A H 0.4592 0.1958 0.4016 0.043 Uiso 1 1 calc R . .
H6B H 0.3657 0.1618 0.4267 0.043 Uiso 1 1 calc R . .
C7 C 0.3779(3) 0.0791(3) 0.3658(2) 0.0452(12) Uani 1 1 d . . .
H7A H 0.3245 0.0309 0.3807 0.054 Uiso 1 1 calc R . .
H7B H 0.3677 0.1005 0.3230 0.054 Uiso 1 1 calc R . .
N1 N 0.59725(17) 0.17676(16) 0.42189(14) 0.0182(6) Uani 1 1 d . . .
N11 N 0.4293(2) 0.1219(2) 0.48502(16) 0.0286(7) Uani 1 1 d . . .
O1 O 0.56568(15) 0.01282(15) 0.47481(12) 0.0234(5) Uani 1 1 d . . .
O2 O 0.5720(2) 0.17163(17) 0.57389(13) 0.0388(7) Uani 1 1 d . . .
H2 H 0.6249 0.1923 0.5949 0.047 Uiso 1 1 calc R . .
O3 O 0.43697(19) 0.0535(2) 0.35449(18) 0.0535(10) Uani 1 1 d . . .
H3 H 0.4124 0.0014 0.3510 0.080 Uiso 1 1 calc R . .
Fe1 Fe 0.6667 0.3333 0.3333 0.0092(2) Uani 1 6 d S . .
Cu1 Cu 0.51606(3) 0.08307(2) 0.47591(2) 0.01917(14) Uani 1 1 d . . .

loop_
_atom_site_aniso_label
_atom_site_aniso_U_11
_atom_site_aniso_U_22
_atom_site_aniso_U_33
_atom_site_aniso_U_23
_atom_site_aniso_U_13
_atom_site_aniso_U_12
C1 0.0123(15) 0.0130(15) 0.0160(15) -0.0032(12) -0.0021(12) 0.0081(13)
C2 0.081(3) 0.034(2) 0.036(2) 0.0059(18) 0.014(2) 0.042(2)
C3 0.118(5) 0.040(3) 0.022(2) -0.0012(19) 0.008(3) 0.050(3)
C4 0.043(2) 0.046(3) 0.043(2) 0.026(2) 0.027(2) 0.034(2)
C5 0.0261(19) 0.030(2) 0.032(2) 0.0160(16) 0.0117(16) 0.0145(16)
C6 0.030(2) 0.045(2) 0.038(2) 0.0265(19) 0.0083(17) 0.0231(19)
C7 0.027(2) 0.067(3) 0.029(2) 0.021(2) -0.0022(17) 0.014(2)
N1 0.0196(14) 0.0113(13) 0.0214(14) 0.0027(11) -0.0028(11) 0.0059(12)
N11 0.045(2) 0.0276(17) 0.0255(16) 0.0151(13) 0.0143(14) 0.0269(16)
O1 0.0252(13) 0.0197(12) 0.0260(13) 0.0105(10) 0.0079(10) 0.0118(11)
O2 0.059(2) 0.0270(15) 0.0233(14) 0.0002(11) -0.0113(13) 0.0160(14)
O3 0.0323(17) 0.058(2) 0.0464(19) -0.0267(17) 0.0026(14) 0.0044(16)
Fe1 0.0060(3) 0.0060(3) 0.0156(5) 0.000 0.000 0.00300(15)
Cu1 0.0271(2) 0.0158(2) 0.0176(2) 0.00861(15) 0.00624(17) 0.01296(18)

loop_
_atom_type_symbol
_atom_type_description
_atom_type_scat_dispersion_real
_atom_type_scat_dispersion_imag
_atom_type_scat_source
C C 0.0033 0.0016 'International Tables Vol C Tables 4.2.6.8 and 6.1.1.4'
H H 0.0000 0.0000 'International Tables Vol C Tables 4.2.6.8 and 6.1.1.4'
N N 0.0061 0.0033 'International Tables Vol C Tables 4.2.6.8 and 6.1.1.4'
O O 0.0106 0.0060 'International Tables Vol C Tables 4.2.6.8 and 6.1.1.4'
Fe Fe 0.3463 0.8444 'International Tables Vol C Tables 4.2.6.8 and 6.1.1.4'
Cu Cu 0.3201 1.2651 'International Tables Vol C Tables 4.2.6.8 and 6.1.1.4'

loop_
_geom_angle_atom_site_label_1
_geom_angle_atom_site_label_2
_geom_angle_atom_site_label_3
_geom_angle
_geom_angle_site_symmetry_1
_geom_angle_site_symmetry_3
_geom_angle_publ_flag
N1 C1 Fe1 177.2(3) . . ?
N11 C2 C3 113.3(3) . . ?
N11 C2 H2A 108.9 . . ?
C3 C2 H2A 108.9 . . ?
N11 C2 H2B 108.9 . . ?
C3 C2 H2B 108.9 . . ?
H2A C2 H2B 107.7 . . ?
O2 C3 C2 110.1(4) . . ?
O2 C3 H3A 109.6 . . ?
C2 C3 H3A 109.6 . . ?
O2 C3 H3B 109.6 . . ?
C2 C3 H3B 109.6 . . ?
H3A C3 H3B 108.2 . . ?
C5 C4 N11 110.8(3) 10_656 . ?
C5 C4 H4A 109.5 10_656 . ?
N11 C4 H4A 109.5 . . ?
C5 C4 H4B 109.5 10_656 . ?
N11 C4 H4B 109.5 . . ?
H4A C4 H4B 108.1 . . ?
O1 C5 C4 106.9(3) . 10_656 ?
O1 C5 H5A 110.3 . . ?
C4 C5 H5A 110.3 10_656 . ?
O1 C5 H5B 110.3 . . ?
C4 C5 H5B 110.3 10_656 . ?
H5A C5 H5B 108.6 . . ?
N11 C6 C7 114.4(3) . . ?
N11 C6 H6A 108.7 . . ?
C7 C6 H6A 108.7 . . ?
N11 C6 H6B 108.7 . . ?
C7 C6 H6B 108.7 . . ?
H6A C6 H6B 107.6 . . ?
O3 C7 C6 110.3(3) . . ?
O3 C7 H7A 109.6 . . ?
C6 C7 H7A 109.6 . . ?
O3 C7 H7B 109.6 . . ?
C6 C7 H7B 109.6 . . ?
H7A C7 H7B 108.1 . . ?
C1 N1 Cu1 159.5(3) . . ?
C2 N11 C6 108.1(3) . . ?
C2 N11 C4 110.5(3) . . ?
C6 N11 C4 110.9(3) . . ?
C2 N11 Cu1 107.7(3) . . ?
C6 N11 Cu1 112.8(2) . . ?
C4 N11 Cu1 106.7(2) . . ?
C5 O1 Cu1 110.6(2) . 10_656 ?
C5 O1 Cu1 131.3(2) . . ?
Cu1 O1 Cu1 101.33(11) 10_656 . ?
C3 O2 Cu1 101.9(3) . . ?
C3 O2 H2 129.1 . . ?
Cu1 O2 H2 129.1 . . ?
C7 O3 H3 109.5 . . ?
C1 Fe1 C1 179.997(1) 17 2_655 ?
C1 Fe1 C1 89.53(13) 17 3_665 ?
C1 Fe1 C1 90.48(13) 2_655 3_665 ?
C1 Fe1 C1 90.48(12) 17 16_655 ?
C1 Fe1 C1 89.52(13) 2_655 16_655 ?
C1 Fe1 C1 89.52(12) 3_665 16_655 ?
C1 Fe1 C1 89.52(13) 17 . ?
C1 Fe1 C1 90.48(12) 2_655 . ?
C1 Fe1 C1 90.48(13) 3_665 . ?
C1 Fe1 C1 180.0 16_655 . ?
C1 Fe1 C1 90.47(13) 17 18_545 ?
C1 Fe1 C1 89.52(13) 2_655 18_545 ?
C1 Fe1 C1 180.000(1) 3_665 18_545 ?
C1 Fe1 C1 90.48(12) 16_655 18_545 ?
C1 Fe1 C1 89.52(12) . 18_545 ?
O1 Cu1 O1 78.67(11) 10_656 . ?
O1 Cu1 N1 177.12(11) 10_656 . ?
O1 Cu1 N1 100.28(11) . . ?
O1 Cu1 N11 83.55(11) 10_656 . ?
O1 Cu1 N11 161.41(11) . . ?
N1 Cu1 N11 97.21(12) . . ?
O1 Cu1 O2 95.52(10) 10_656 . ?
O1 Cu1 O2 106.28(11) . . ?
N1 Cu1 O2 87.34(11) . . ?
N11 Cu1 O2 80.69(13) . . ?
O1 Cu1 Cu1 39.44(7) 10_656 10_656 ?
O1 Cu1 Cu1 39.23(7) . 10_656 ?
N1 Cu1 Cu1 139.45(9) . 10_656 ?
N11 Cu1 Cu1 122.80(9) . 10_656 ?
O2 Cu1 Cu1 104.10(7) . 10_656 ?

loop_
_geom_bond_atom_site_label_1
_geom_bond_atom_site_label_2
_geom_bond_distance
_geom_bond_site_symmetry_2
_geom_bond_publ_flag
C1 N1 1.154(4) . ?
C1 Fe1 1.913(3) . ?
C2 N11 1.473(6) . ?
C2 C3 1.500(7) . ?
C2 H2A 0.9900 . ?
C2 H2B 0.9900 . ?
C3 O2 1.428(6) . ?
C3 H3A 0.9900 . ?
C3 H3B 0.9900 . ?
C4 C5 1.507(6) 10_656 ?
C4 N11 1.509(5) . ?
C4 H4A 0.9900 . ?
C4 H4B 0.9900 . ?
C5 O1 1.409(4) . ?
C5 C4 1.507(6) 10_656 ?
C5 H5A 0.9900 . ?
C5 H5B 0.9900 . ?
C6 N11 1.486(5) . ?
C6 C7 1.503(7) . ?
C6 H6A 0.9900 . ?
C6 H6B 0.9900 . ?
C7 O3 1.413(6) . ?
C7 H7A 0.9900 . ?
C7 H7B 0.9900 . ?
N1 Cu1 1.950(3) . ?
N11 Cu1 2.073(3) . ?
O1 Cu1 1.926(2) 10_656 ?
O1 Cu1 1.934(2) . ?
O2 Cu1 2.409(3) . ?
O2 H2 0.9500 . ?
O3 H3 0.8400 . ?
Fe1 C1 1.913(3) 17 ?
Fe1 C1 1.913(3) 2_655 ?
Fe1 C1 1.913(3) 3_665 ?
Fe1 C1 1.913(3) 16_655 ?
Fe1 C1 1.913(3) 18_545 ?
Cu1 O1 1.926(2) 10_656 ?
Cu1 Cu1 2.9855(8) 10_656 ?

loop_
_platon_squeeze_void_nr
_platon_squeeze_void_average_x
_platon_squeeze_void_average_y
_platon_squeeze_void_average_z
_platon_squeeze_void_volume
_platon_squeeze_void_count_electrons
1 0.000 0.000 0.193 7.8 6.2
2 -0.025 -0.020 0.476 1853.7 340.7
3 0.000 0.000 0.807 7.8 6.0
4 0.333 0.667 0.474 7.2 5.7
5 0.333 0.667 0.859 7.3 6.0
6 0.667 0.333 0.141 7.3 5.6
7 0.667 0.333 0.526 7.2 6.0
